data_2016862
loop_
_publ_author_name
'Cruz, Silvia'
'Trilleras, Jorge'
'Cobo, Justo'
'Low, John N.'
'Glidewell, Christopher'

_publ_section_title
;Four <i>N</i>^7^-benzyl-substituted
 4,5,6,7-tetrahydro-1<i>H</i>-pyrazolo[3,4-<i>b</i>]pyridine-5-spiro-1'-cyclohexane-2',6'-diones
 as ethanol hemisolvates: similar molecular constitutions but different
 crystal structures
;
_journal_coeditor_code GA3109
_journal_issue 12
_journal_name_full 'Acta Crystallographica Section C'
_journal_page_first o637
_journal_page_last o642
_journal_paper_doi 10.1107/S0108270108036937
_journal_volume 64
_journal_year 2008
_chemical_formula_iupac 'C31 H37 N3 O2 , 0.5C2 H6 O'
_chemical_formula_moiety 'C31 H37 N3 O2 , 0.5C2 H6 O'
_chemical_formula_sum 'C32 H40 N3 O2.5'
_chemical_formula_weight 506.67
_chemical_name_systematic
;
3-<i>tert</i>-Butyl-4',4'-dimethyl-7-(4-methylbenzyl)-1-phenyl-4,5,6,7-
tetrahydro-1<i>H</i>-pyrazolo[3,4-<i>b</i>]pyridine-5-spiro-1'-cyclohexane-
2',6'-dione ethanol hemisolvate
;
_space_group_IT_number 15
_symmetry_cell_setting monoclinic
_symmetry_space_group_name_Hall '-C 2yc'
_symmetry_space_group_name_H-M 'C 1 2/c 1'
_atom_sites_solution_hydrogens geom
_atom_sites_solution_primary direct
_atom_sites_solution_secondary difmap
_cell_angle_alpha 90.00
_cell_angle_beta 122.082(12)
_cell_angle_gamma 90.00
_cell_formula_units_Z 8
_cell_length_a 27.281(5)
_cell_length_b 10.6438(15)
_cell_length_c 21.567(3)
_cell_measurement_reflns_used 6079
_cell_measurement_temperature 120(2)
_cell_measurement_theta_max 27.50
_cell_measurement_theta_min 2.96
_cell_volume 5306.1(16)
_computing_cell_refinement 'DIRAX/LSQ (Duisenberg <i>et al.</i>,  2000)'
_computing_data_collection 'COLLECT (Nonius, 1999)'
_computing_data_reduction 'EVALCCD (Duisenberg <i>et al.</i>,  2003)'
_computing_molecular_graphics 'PLATON (Spek, 2003)'
_computing_publication_material 'SHELXL97 (Sheldrick, 2008) and PRPKAPPA (Ferguson, 1999)'
_computing_structure_refinement 'OSCAIL (McArdle, 2003) and SHELXL97 (Sheldrick, 2008)'
_computing_structure_solution 'SIR2004 (Burla <i>et al.</i>,  2005)'
_diffrn_ambient_temperature 120(2)
_diffrn_detector_area_resol_mean 9.091
_diffrn_measured_fraction_theta_full 0.999
_diffrn_measured_fraction_theta_max 0.999
_diffrn_measurement_device_type 'Bruker Nonius KappaCCD area-detector'
_diffrn_measurement_method '\f and \w scans'
_diffrn_radiation_monochromator graphite
_diffrn_radiation_source 'Bruker Nonius FR591 rotating anode'
_diffrn_radiation_type 'Mo K\a'
_diffrn_radiation_wavelength 0.71073
_diffrn_reflns_av_R_equivalents 0.1176
_diffrn_reflns_av_sigmaI/netI 0.0786
_diffrn_reflns_limit_h_max 35
_diffrn_reflns_limit_h_min -35
_diffrn_reflns_limit_k_max 13
_diffrn_reflns_limit_k_min -13
_diffrn_reflns_limit_l_max 28
_diffrn_reflns_limit_l_min -28
_diffrn_reflns_number 48672
_diffrn_reflns_theta_full 27.50
_diffrn_reflns_theta_max 27.50
_diffrn_reflns_theta_min 2.96
_diffrn_standards_decay_% 0
_diffrn_standards_number 0
_exptl_absorpt_coefficient_mu 0.080
_exptl_absorpt_correction_T_max 0.994
_exptl_absorpt_correction_T_min 0.966
_exptl_absorpt_correction_type multi-scan
_exptl_absorpt_process_details '(SADABS; Sheldrick, 2003)'
_exptl_crystal_colour colourless
_exptl_crystal_density_diffrn 1.268
_exptl_crystal_density_method 'not measured'
_exptl_crystal_description plate
_exptl_crystal_F_000 2184
_exptl_crystal_size_max 0.51
_exptl_crystal_size_mid 0.30
_exptl_crystal_size_min 0.07
_refine_diff_density_max 0.332
_refine_diff_density_min -0.415
_refine_ls_extinction_coef 0.0013(3)
_refine_ls_extinction_expression Fc^*^=kFc[1+0.001xFc^2^\l^3^/sin(2\q)]^-1/4^
_refine_ls_extinction_method 'SHELXL97 (Sheldrick, 2008)'
_refine_ls_goodness_of_fit_ref 1.031
_refine_ls_hydrogen_treatment constr
_refine_ls_matrix_type full
_refine_ls_number_parameters 353
_refine_ls_number_reflns 6079
_refine_ls_number_restraints 3
_refine_ls_restrained_S_all 1.031
_refine_ls_R_factor_all 0.1395
_refine_ls_R_factor_gt 0.0636
_refine_ls_shift/su_max 0.000
_refine_ls_shift/su_mean 0.000
_refine_ls_structure_factor_coef Fsqd
_refine_ls_weighting_details 'w = 1/[\s^2^(Fo^2^)+(0.0798P)^2^+5.3581P] where P=(Fo^2^+2Fc^2^)/3'
_refine_ls_weighting_scheme calc
_refine_ls_wR_factor_gt 0.1397
_refine_ls_wR_factor_ref 0.1779
_reflns_number_gt 3421
_reflns_number_total 6079
_reflns_threshold_expression I>2\s(I)
_cod_data_source_file ga3109.cif
_cod_data_source_block III
_cod_original_sg_symbol_H-M 'C 2/c'
_cod_database_code 2016862
_cod_database_fobs_code 2016862

loop_
_symmetry_equiv_pos_as_xyz
'x, y, z'
'-x, y, -z+1/2'
'x+1/2, y+1/2, z'
'-x+1/2, y+1/2, -z+1/2'
'-x, -y, -z'
'x, -y, z-1/2'
'-x+1/2, -y+1/2, -z'
'x+1/2, -y+1/2, z-1/2'

loop_
_atom_site_type_symbol
_atom_site_label
_atom_site_fract_x
_atom_site_fract_y
_atom_site_fract_z
_atom_site_U_iso_or_equiv
_atom_site_adp_type
_atom_site_calc_flag
_atom_site_refinement_flags
_atom_site_occupancy
O O51 0.40116(8) 0.57688(18) 0.42391(10) 0.0338(5) Uani d . 1
O O55 0.30648(7) 0.25161(16) 0.43702(10) 0.0310(4) Uani d . 1
N N1 0.15866(8) 0.5062(2) 0.35618(10) 0.0231(5) Uani d . 1
N N2 0.13449(9) 0.4803(2) 0.28306(11) 0.0255(5) Uani d . 1
N N7 0.25593(8) 0.53193(19) 0.46551(11) 0.0231(5) Uani d . 1
C C3 0.17842(10) 0.4655(2) 0.27438(13) 0.0228(5) Uani d . 1
C C3a 0.23187(10) 0.4787(2) 0.34157(13) 0.0225(5) Uani d . 1
C C4 0.29293(10) 0.4681(2) 0.36048(13) 0.0239(6) Uani d . 1
C C5 0.33488(10) 0.4648(2) 0.44311(13) 0.0231(5) Uani d . 1
C C6 0.31297(10) 0.5592(2) 0.47861(14) 0.0244(6) Uani d . 1
C C7a 0.21749(10) 0.5043(2) 0.39186(13) 0.0231(5) Uani d . 1
C C11 0.12056(11) 0.5395(2) 0.37907(13) 0.0238(5) Uani d . 1
C C12 0.13788(11) 0.6173(2) 0.43854(14) 0.0277(6) Uani d . 1
C C13 0.09940(11) 0.6477(3) 0.45937(14) 0.0306(6) Uani d . 1
C C14 0.04337(12) 0.6045(3) 0.41959(15) 0.0337(7) Uani d . 1
C C15 0.02575(11) 0.5303(3) 0.35935(15) 0.0341(7) Uani d . 1
C C16 0.06436(11) 0.4959(3) 0.33921(14) 0.0298(6) Uani d . 1
C C31 0.16826(11) 0.4382(2) 0.19967(13) 0.0262(6) Uani d . 1
C C32 0.19113(12) 0.3083(3) 0.19900(15) 0.0346(7) Uani d . 1
C C33 0.10375(11) 0.4429(3) 0.14166(14) 0.0358(7) Uani d . 1
C C34 0.19923(12) 0.5361(3) 0.18114(15) 0.0326(6) Uani d . 1
C C51 0.39511(10) 0.5122(2) 0.46521(14) 0.0249(6) Uani d . 1
C C52 0.44470(11) 0.4807(3) 0.54006(14) 0.0299(6) Uani d . 1
C C53 0.44664(11) 0.3431(3) 0.56176(14) 0.0296(6) Uani d . 1
C C54 0.38808(11) 0.3108(3) 0.55163(14) 0.0291(6) Uani d . 1
C C55 0.33985(10) 0.3333(2) 0.47468(14) 0.0246(6) Uani d . 1
C C71 0.28853(10) 0.5055(2) 0.59495(13) 0.0227(5) Uani d . 1
C C72 0.31999(10) 0.4286(2) 0.65533(14) 0.0272(6) Uani d . 1
C C73 0.35308(11) 0.4790(3) 0.72453(14) 0.0298(6) Uani d . 1
C C74 0.35590(11) 0.6068(3) 0.73634(14) 0.0273(6) Uani d . 1
C C741 0.39465(12) 0.6627(3) 0.81042(14) 0.0387(7) Uani d . 1
C C75 0.32280(11) 0.6827(3) 0.67639(13) 0.0280(6) Uani d . 1
C C76 0.28970(11) 0.6338(2) 0.60699(13) 0.0263(6) Uani d . 1
C C77 0.25438(11) 0.4507(2) 0.51933(13) 0.0243(6) Uani d . 1
C C531 0.45835(12) 0.2583(3) 0.51433(15) 0.0359(7) Uani d . 1
C C532 0.49461(13) 0.3270(3) 0.64164(15) 0.0429(8) Uani d . 1
C C81 0.4701(3) 0.6818(4) 0.7065(4) 0.0559(12) Uani d PD 0.50
C C82 0.5207(3) 0.6490(7) 0.7840(4) 0.0559(12) Uani d PD 0.50
O O81 0.4364(2) 0.5726(5) 0.6728(3) 0.0729(16) Uani d PD 0.50
H H4A 0.3022 0.5407 0.3397 0.029 Uiso calc R 1
H H4B 0.2973 0.3905 0.3385 0.029 Uiso calc R 1
H H5A 0.3411 0.5604 0.5321 0.029 Uiso calc R 1
H H5B 0.3123 0.6444 0.4598 0.029 Uiso calc R 1
H H12 0.1761 0.6498 0.4651 0.033 Uiso calc R 1
H H13 0.1117 0.6986 0.5013 0.037 Uiso calc R 1
H H14 0.0169 0.6260 0.4338 0.040 Uiso calc R 1
H H15 -0.0132 0.5022 0.3312 0.041 Uiso calc R 1
H H16 0.0522 0.4426 0.2982 0.036 Uiso calc R 1
H H12A 0.1705 0.2450 0.2096 0.052 Uiso calc R 1
H H12B 0.2326 0.3042 0.2363 0.052 Uiso calc R 1
H H12C 0.1851 0.2920 0.1507 0.052 Uiso calc R 1
H H33A 0.0834 0.3803 0.1531 0.054 Uiso calc R 1
H H33B 0.0977 0.4247 0.0935 0.054 Uiso calc R 1
H H33C 0.0887 0.5268 0.1411 0.054 Uiso calc R 1
H H34A 0.2411 0.5296 0.2160 0.049 Uiso calc R 1
H H34B 0.1860 0.6202 0.1841 0.049 Uiso calc R 1
H H34C 0.1906 0.5214 0.1314 0.049 Uiso calc R 1
H H52A 0.4426 0.5345 0.5760 0.036 Uiso calc R 1
H H52B 0.4812 0.5010 0.5428 0.036 Uiso calc R 1
H H54A 0.3880 0.2215 0.5644 0.035 Uiso calc R 1
H H54B 0.3821 0.3629 0.5851 0.035 Uiso calc R 1
H H72 0.3188 0.3401 0.6490 0.033 Uiso calc R 1
H H73 0.3745 0.4243 0.7651 0.036 Uiso calc R 1
H H74A 0.4191 0.7273 0.8077 0.058 Uiso calc R 1
H H74B 0.4192 0.5968 0.8447 0.058 Uiso calc R 1
H H74C 0.3711 0.7007 0.8275 0.058 Uiso calc R 1
H H75 0.3229 0.7709 0.6832 0.034 Uiso calc R 1
H H76 0.2673 0.6885 0.5668 0.032 Uiso calc R 1
H H77A 0.2703 0.3672 0.5193 0.029 Uiso calc R 1
H H77B 0.2137 0.4390 0.5052 0.029 Uiso calc R 1
H H53A 0.4957 0.2804 0.5210 0.054 Uiso calc R 1
H H53B 0.4277 0.2693 0.4628 0.054 Uiso calc R 1
H H53C 0.4592 0.1705 0.5286 0.054 Uiso calc R 1
H H53D 0.5318 0.3504 0.6480 0.064 Uiso calc R 1
H H53E 0.4961 0.2392 0.6561 0.064 Uiso calc R 1
H H53F 0.4869 0.3812 0.6722 0.064 Uiso calc R 1
H H81A 0.4858 0.7116 0.6770 0.067 Uiso d PR 0.50
H H81B 0.4467 0.7503 0.7091 0.067 Uiso d PR 0.50
H H82A 0.5526 0.6126 0.7815 0.084 Uiso d PR 0.50
H H82B 0.5342 0.7250 0.8143 0.084 Uiso d PR 0.50
H H82C 0.5072 0.5878 0.8057 0.084 Uiso d PR 0.50
H H81 0.4081 0.5745 0.6783 0.109 Uiso d PR 0.50

loop_
_atom_site_aniso_label
_atom_site_aniso_U_11
_atom_site_aniso_U_22
_atom_site_aniso_U_33
_atom_site_aniso_U_12
_atom_site_aniso_U_13
_atom_site_aniso_U_23
O51 0.0262(10) 0.0413(12) 0.0347(11) -0.0041(8) 0.0167(9) 0.0063(9)
O55 0.0281(10) 0.0274(10) 0.0360(11) -0.0039(8) 0.0159(9) -0.0039(9)
N1 0.0191(10) 0.0315(12) 0.0200(11) -0.0025(9) 0.0114(9) -0.0024(9)
N2 0.0235(11) 0.0320(12) 0.0226(11) -0.0018(9) 0.0134(10) -0.0013(9)
N7 0.0219(11) 0.0286(12) 0.0201(11) -0.0024(9) 0.0121(9) 0.0001(9)
C3 0.0203(13) 0.0242(13) 0.0238(13) -0.0001(10) 0.0115(11) -0.0002(10)
C3a 0.0212(12) 0.0231(13) 0.0237(13) -0.0002(10) 0.0122(11) 0.0020(10)
C4 0.0188(12) 0.0299(14) 0.0225(13) -0.0019(11) 0.0106(11) -0.0006(11)
C5 0.0232(13) 0.0253(13) 0.0218(13) -0.0006(11) 0.0126(11) 0.0006(10)
C6 0.0223(13) 0.0276(13) 0.0242(13) -0.0020(11) 0.0130(11) -0.0001(11)
C7a 0.0214(13) 0.0263(13) 0.0216(13) -0.0020(10) 0.0115(11) -0.0009(11)
C11 0.0234(13) 0.0280(14) 0.0230(13) -0.0002(11) 0.0143(11) 0.0010(11)
C12 0.0251(14) 0.0308(14) 0.0290(14) -0.0033(11) 0.0157(12) -0.0008(12)
C13 0.0354(15) 0.0341(15) 0.0285(14) -0.0002(12) 0.0211(13) -0.0018(12)
C14 0.0281(15) 0.0446(17) 0.0359(16) -0.0022(13) 0.0221(13) -0.0045(13)
C15 0.0238(14) 0.0487(18) 0.0329(15) -0.0056(12) 0.0173(13) -0.0068(13)
C16 0.0247(14) 0.0399(16) 0.0265(14) -0.0041(12) 0.0148(12) -0.0040(12)
C31 0.0238(13) 0.0330(15) 0.0234(13) -0.0033(11) 0.0135(11) -0.0038(11)
C32 0.0402(16) 0.0351(16) 0.0304(15) -0.0008(13) 0.0199(14) -0.0050(12)
C33 0.0250(14) 0.060(2) 0.0227(14) -0.0023(13) 0.0126(12) -0.0077(13)
C34 0.0337(15) 0.0401(17) 0.0286(15) -0.0030(13) 0.0196(13) 0.0007(12)
C51 0.0236(13) 0.0257(13) 0.0289(14) -0.0012(11) 0.0164(12) -0.0025(11)
C52 0.0234(13) 0.0366(15) 0.0257(14) -0.0054(12) 0.0103(12) -0.0010(12)
C53 0.0228(13) 0.0356(15) 0.0252(14) -0.0026(11) 0.0092(12) 0.0024(12)
C54 0.0293(14) 0.0303(14) 0.0262(14) 0.0006(11) 0.0137(12) 0.0035(11)
C55 0.0218(13) 0.0262(14) 0.0292(14) 0.0000(11) 0.0159(12) 0.0004(11)
C71 0.0196(12) 0.0295(14) 0.0218(13) -0.0002(11) 0.0128(11) -0.0007(11)
C72 0.0237(13) 0.0297(14) 0.0295(15) 0.0003(11) 0.0150(12) 0.0031(12)
C73 0.0224(13) 0.0375(16) 0.0243(14) -0.0005(12) 0.0089(12) 0.0068(12)
C74 0.0240(13) 0.0350(15) 0.0248(14) -0.0066(11) 0.0142(12) -0.0015(11)
C741 0.0356(16) 0.0496(18) 0.0248(15) -0.0087(14) 0.0118(13) -0.0019(13)
C75 0.0286(14) 0.0300(15) 0.0268(14) -0.0020(11) 0.0156(12) 0.0003(11)
C76 0.0246(13) 0.0302(14) 0.0232(14) 0.0002(11) 0.0121(11) 0.0023(11)
C77 0.0273(13) 0.0249(13) 0.0247(14) -0.0013(11) 0.0166(12) 0.0015(10)
C531 0.0276(15) 0.0440(17) 0.0352(16) 0.0050(13) 0.0161(13) 0.0049(13)
C532 0.0344(16) 0.0487(19) 0.0307(16) 0.0000(14) 0.0071(14) 0.0039(14)
C81 0.054(3) 0.053(3) 0.057(3) -0.008(3) 0.027(2) -0.002(3)
C82 0.054(3) 0.053(3) 0.057(3) -0.008(3) 0.027(2) -0.002(3)
O81 0.058(3) 0.092(4) 0.082(4) -0.025(3) 0.046(3) -0.039(3)

loop_
_atom_type_symbol
_atom_type_description
_atom_type_scat_dispersion_real
_atom_type_scat_dispersion_imag
_atom_type_scat_source
C C 0.0033 0.0016 'International Tables Vol C Tables 4.2.6.8 and 6.1.1.4'
H H 0.0000 0.0000 'International Tables Vol C Tables 4.2.6.8 and 6.1.1.4'
N N 0.0061 0.0033 'International Tables Vol C Tables 4.2.6.8 and 6.1.1.4'
O O 0.0106 0.0060 'International Tables Vol C Tables 4.2.6.8 and 6.1.1.4'

loop_
_geom_angle_atom_site_label_1
_geom_angle_atom_site_label_2
_geom_angle_atom_site_label_3
_geom_angle
_geom_angle_publ_flag
C7a N1 N2 110.37(18) no
C7a N1 C11 132.1(2) no
N2 N1 C11 117.21(19) no
C3 N2 N1 105.58(19) no
C7a N7 C6 110.08(19) no
C7a N7 C77 117.2(2) no
C6 N7 C77 116.2(2) no
N2 C3 C3a 111.3(2) no
N2 C3 C31 120.6(2) no
C3a C3 C31 128.1(2) no
C7a C3a C3 105.0(2) no
C7a C3a C4 123.3(2) no
C3 C3a C4 131.7(2) no
C3a C4 C5 110.9(2) no
C3a C4 H4A 109.5 no
C5 C4 H4A 109.5 no
C3a C4 H4B 109.5 no
C5 C4 H4B 109.5 no
H4A C4 H4B 108.0 no
C4 C5 C55 112.1(2) no
C4 C5 C51 111.8(2) no
C55 C5 C51 109.6(2) no
C4 C5 C6 108.3(2) no
C55 C5 C6 109.67(19) no
C51 C5 C6 105.19(19) no
N7 C6 C5 115.1(2) no
N7 C6 H5A 108.5 no
C5 C6 H5A 108.5 no
N7 C6 H5B 108.5 no
C5 C6 H5B 108.5 no
H5A C6 H5B 107.5 no
N1 C7a C3a 107.7(2) no
N1 C7a N7 126.1(2) no
C3a C7a N7 126.1(2) no
C16 C11 C12 119.9(2) no
C16 C11 N1 118.5(2) no
C12 C11 N1 121.5(2) no
C13 C12 C11 119.8(2) no
C13 C12 H12 120.1 no
C11 C12 H12 120.1 no
C14 C13 C12 120.2(2) no
C14 C13 H13 119.9 no
C12 C13 H13 119.9 no
C15 C14 C13 119.9(2) no
C15 C14 H14 120.1 no
C13 C14 H14 120.1 no
C14 C15 C16 120.5(2) no
C14 C15 H15 119.8 no
C16 C15 H15 119.8 no
C11 C16 C15 119.6(2) no
C11 C16 H16 120.2 no
C15 C16 H16 120.2 no
C3 C31 C32 110.0(2) no
C3 C31 C34 109.6(2) no
C32 C31 C34 109.4(2) no
C3 C31 C33 110.3(2) no
C32 C31 C33 108.8(2) no
C34 C31 C33 108.8(2) no
C31 C32 H12A 109.5 no
C31 C32 H12B 109.5 no
H12A C32 H12B 109.5 no
C31 C32 H12C 109.5 no
H12A C32 H12C 109.5 no
H12B C32 H12C 109.5 no
C31 C33 H33A 109.5 no
C31 C33 H33B 109.5 no
H33A C33 H33B 109.5 no
C31 C33 H33C 109.5 no
H33A C33 H33C 109.5 no
H33B C33 H33C 109.5 no
C31 C34 H34A 109.5 no
C31 C34 H34B 109.5 no
H34A C34 H34B 109.5 no
C31 C34 H34C 109.5 no
H34A C34 H34C 109.5 no
H34B C34 H34C 109.5 no
O51 C51 C52 121.8(2) no
O51 C51 C5 120.2(2) no
C52 C51 C5 117.9(2) no
C51 C52 C53 114.2(2) no
C51 C52 H52A 108.7 no
C53 C52 H52A 108.7 no
C51 C52 H52B 108.7 no
C53 C52 H52B 108.7 no
H52A C52 H52B 107.6 no
C531 C53 C532 109.5(2) no
C531 C53 C52 110.4(2) no
C532 C53 C52 108.8(2) no
C531 C53 C54 110.3(2) no
C532 C53 C54 109.9(2) no
C52 C53 C54 107.9(2) no
C55 C54 C53 111.1(2) no
C55 C54 H54A 109.4 no
C53 C54 H54A 109.4 no
C55 C54 H54B 109.4 no
C53 C54 H54B 109.4 no
H54A C54 H54B 108.0 no
O55 C55 C54 122.5(2) no
O55 C55 C5 120.1(2) no
C54 C55 C5 117.3(2) no
C72 C71 C76 117.7(2) no
C72 C71 C77 120.6(2) no
C76 C71 C77 121.7(2) no
C73 C72 C71 120.8(2) no
C73 C72 H72 119.6 no
C71 C72 H72 119.6 no
C72 C73 C74 121.6(2) no
C72 C73 H73 119.2 no
C74 C73 H73 119.2 no
C73 C74 C75 117.4(2) no
C73 C74 C741 122.0(2) no
C75 C74 C741 120.6(2) no
C74 C741 H74A 109.5 no
C74 C741 H74B 109.5 no
H74A C741 H74B 109.5 no
C74 C741 H74C 109.5 no
H74A C741 H74C 109.5 no
H74B C741 H74C 109.5 no
C76 C75 C74 121.6(2) no
C76 C75 H75 119.2 no
C74 C75 H75 119.2 no
C75 C76 C71 120.9(2) no
C75 C76 H76 119.6 no
C71 C76 H76 119.6 no
N7 C77 C71 111.7(2) no
N7 C77 H77A 109.3 no
C71 C77 H77A 109.3 no
N7 C77 H77B 109.3 no
C71 C77 H77B 109.3 no
H77A C77 H77B 108.0 no
C53 C531 H53A 109.5 no
C53 C531 H53B 109.5 no
H53A C531 H53B 109.5 no
C53 C531 H53C 109.5 no
H53A C531 H53C 109.5 no
H53B C531 H53C 109.5 no
C53 C532 H53D 109.5 no
C53 C532 H53E 109.5 no
H53D C532 H53E 109.5 no
C53 C532 H53F 109.5 no
H53D C532 H53F 109.5 no
H53E C532 H53F 109.5 no
O81 C81 C82 109.50(16) no
O81 C81 H81A 108.4 no
C82 C81 H81A 109.1 no
O81 C81 H81B 111.7 no
C82 C81 H81B 109.9 no
H81A C81 H81B 108.2 no
C81 C82 H82A 109.9 no
C81 C82 H82B 109.8 no
H82A C82 H82B 109.5 no
C81 C82 H82C 108.7 no
H82A C82 H82C 109.5 no
H82B C82 H82C 109.5 no
C81 O81 H81 107.5 no

loop_
_geom_bond_atom_site_label_1
_geom_bond_atom_site_label_2
_geom_bond_distance
_geom_bond_publ_flag
O51 C51 1.205(3) no
O55 C55 1.208(3) no
N1 C7a 1.362(3) no
N1 N2 1.376(3) no
N1 C11 1.413(3) no
N2 C3 1.317(3) no
N7 C7a 1.393(3) no
N7 C6 1.456(3) no
N7 C77 1.466(3) no
C3 C3a 1.415(3) no
C3 C31 1.511(3) no
C3a C7a 1.362(3) no
C3a C4 1.494(3) no
C4 C5 1.523(3) no
C4 H4A 0.99 no
C4 H4B 0.99 no
C5 C55 1.530(3) no
C5 C51 1.533(3) no
C5 C6 1.562(3) no
C6 H5A 0.99 no
C6 H5B 0.99 no
C11 C16 1.380(4) no
C11 C12 1.382(4) no
C12 C13 1.382(3) no
C12 H12 0.95 no
C13 C14 1.375(4) no
C13 H13 0.95 no
C14 C15 1.371(4) no
C14 H14 0.95 no
C15 C16 1.385(4) no
C15 H15 0.95 no
C16 H16 0.95 no
C31 C32 1.520(4) no
C31 C34 1.522(4) no
C31 C33 1.525(4) no
C32 H12A 0.98 no
C32 H12B 0.98 no
C32 H12C 0.98 no
C33 H33A 0.98 no
C33 H33B 0.98 no
C33 H33C 0.98 no
C34 H34A 0.98 no
C34 H34B 0.98 no
C34 H34C 0.98 no
C51 C52 1.493(4) no
C52 C53 1.530(4) no
C52 H52A 0.99 no
C52 H52B 0.99 no
C53 C531 1.520(4) no
C53 C532 1.521(4) no
C53 C54 1.532(4) no
C54 C55 1.491(3) no
C54 H54A 0.99 no
C54 H54B 0.99 no
C71 C72 1.384(3) no
C71 C76 1.387(4) no
C71 C77 1.501(3) no
C72 C73 1.378(4) no
C72 H72 0.95 no
C73 C74 1.378(4) no
C73 H73 0.95 no
C74 C75 1.378(4) no
C74 C741 1.494(4) no
C741 H74A 0.98 no
C741 H74B 0.98 no
C741 H74C 0.98 no
C75 C76 1.375(3) no
C75 H75 0.95 no
C76 H76 0.95 no
C77 H77A 0.99 no
C77 H77B 0.99 no
C531 H53A 0.98 no
C531 H53B 0.98 no
C531 H53C 0.98 no
C532 H53D 0.98 no
C532 H53E 0.98 no
C532 H53F 0.98 no
C81 O81 1.4201(10) no
C81 C82 1.5393(11) no
C81 H81A 0.99 no
C81 H81B 0.99 no
C82 H82A 0.98 no
C82 H82B 0.98 no
C82 H82C 0.98 no
O81 H81 0.84 no

loop_
_geom_hbond_atom_site_label_D
_geom_hbond_atom_site_label_H
_geom_hbond_atom_site_label_A
_geom_hbond_site_symmetry_A
_geom_hbond_distance_DH
_geom_hbond_distance_HA
_geom_hbond_distance_DA
_geom_hbond_angle_DHA
_geom_hbond_publ_flag
O81 H81 Cg1 . 0.84 2.23 3.057(7) 166 no
C52 H52A O81 . 0.99 2.22 3.145(6) 155 no
C75 H75 Cg2 7_566 0.95 2.59 3.519(3) 167 no

loop_
_geom_torsion_atom_site_label_1
_geom_torsion_atom_site_label_2
_geom_torsion_atom_site_label_3
_geom_torsion_atom_site_label_4
_geom_torsion
_geom_torsion_publ_flag
C7a N1 N2 C3 -1.2(3) no
C11 N1 N2 C3 173.4(2) no
N1 N2 C3 C3a 1.2(3) no
N1 N2 C3 C31 -178.8(2) no
N2 C3 C3a C7a -0.8(3) no
C31 C3 C3a C7a 179.2(2) no
N2 C3 C3a C4 178.7(2) no
C31 C3 C3a C4 -1.3(4) no
C7a C3a C4 C5 10.8(3) no
C3 C3a C4 C5 -168.7(3) no
C3a C4 C5 C55 81.9(2) no
C3a C4 C5 C51 -154.5(2) no
C3a C4 C5 C6 -39.1(3) no
C7a N7 C6 C5 -46.2(3) no
C77 N7 C6 C5 90.1(3) no
C4 C5 C6 N7 61.0(3) no
C55 C5 C6 N7 -61.6(3) no
C51 C5 C6 N7 -179.4(2) no
N2 N1 C7a C3a 0.8(3) no
C11 N1 C7a C3a -172.8(2) no
N2 N1 C7a N7 176.9(2) no
C11 N1 C7a N7 3.3(4) no
C3 C3a C7a N1 0.0(3) no
C4 C3a C7a N1 -179.6(2) no
C3 C3a C7a N7 -176.1(2) no
C4 C3a C7a N7 4.3(4) no
C6 N7 C7a N1 -161.9(2) no
C77 N7 C7a N1 62.3(3) no
C6 N7 C7a C3a 13.5(3) no
C77 N7 C7a C3a -122.3(3) no
C7a N1 C11 C16 -159.9(3) no
N2 N1 C11 C16 26.8(3) no
C7a N1 C11 C12 22.1(4) no
N2 N1 C11 C12 -151.1(2) no
C16 C11 C12 C13 2.2(4) no
N1 C11 C12 C13 -179.9(2) no
C11 C12 C13 C14 -2.3(4) no
C12 C13 C14 C15 0.4(4) no
C13 C14 C15 C16 1.6(4) no
C12 C11 C16 C15 -0.2(4) no
N1 C11 C16 C15 -178.2(2) no
C14 C15 C16 C11 -1.7(4) no
N2 C3 C31 C32 -115.3(3) no
C3a C3 C31 C32 64.7(3) no
N2 C3 C31 C34 124.5(3) no
C3a C3 C31 C34 -55.6(3) no
N2 C3 C31 C33 4.8(3) no
C3a C3 C31 C33 -175.3(3) no
C4 C5 C51 O51 20.3(3) no
C55 C5 C51 O51 145.2(2) no
C6 C5 C51 O51 -97.0(3) no
C4 C5 C51 C52 -162.6(2) no
C55 C5 C51 C52 -37.7(3) no
C6 C5 C51 C52 80.2(3) no
O51 C51 C52 C53 -136.4(3) no
C5 C51 C52 C53 46.5(3) no
C51 C52 C53 C531 66.3(3) no
C51 C52 C53 C532 -173.5(2) no
C51 C52 C53 C54 -54.3(3) no
C531 C53 C54 C55 -62.7(3) no
C532 C53 C54 C55 176.5(2) no
C52 C53 C54 C55 57.9(3) no
C53 C54 C55 O55 122.3(3) no
C53 C54 C55 C5 -55.7(3) no
C4 C5 C55 O55 -10.5(3) no
C51 C5 C55 O55 -135.2(2) no
C6 C5 C55 O55 109.8(3) no
C4 C5 C55 C54 167.5(2) no
C51 C5 C55 C54 42.8(3) no
C6 C5 C55 C54 -72.2(3) no
C76 C71 C72 C73 -2.6(4) no
C77 C71 C72 C73 177.6(2) no
C71 C72 C73 C74 0.4(4) no
C72 C73 C74 C75 2.0(4) no
C72 C73 C74 C741 -175.9(2) no
C73 C74 C75 C76 -2.2(4) no
C741 C74 C75 C76 175.7(2) no
C74 C75 C76 C71 0.0(4) no
C72 C71 C76 C75 2.4(4) no
C77 C71 C76 C75 -177.8(2) no
C7a N7 C77 C71 -168.2(2) no
C6 N7 C77 C71 58.6(3) no
C72 C71 C77 N7 -143.4(2) no
C76 C71 C77 N7 36.8(3) no
